data_4033931
loop_
_publ_author_name
'Yang, Zhen'
'Jiang, Kun'
'Chen, Ying-Chun'
'Wei, Ye'

_publ_section_title
;
 Copper-Catalyzed Dihydroquinolinone Synthesis from Isocyanides and
 O-Benzoyl Hydroxylamines.
;
_journal_issue 6
_journal_name_full 'The Journal of organic chemistry'
_journal_page_first 3725
_journal_page_last 3734
_journal_paper_doi 10.1021/acs.joc.9b00262
_journal_volume 84
_journal_year 2019
_chemical_formula_moiety 'C14 H16 N2 O3'
_chemical_formula_sum 'C14 H16 N2 O3'
_chemical_formula_weight 260.29
_space_group_crystal_system monoclinic
_space_group_IT_number 14
_space_group_name_Hall '-P 2ybc'
_space_group_name_H-M_alt 'P 1 21/c 1'
_atom_sites_solution_hydrogens geom
_atom_sites_solution_primary dual
_audit_creation_date 2018-12-11
_audit_creation_method
;
Olex2 1.2-alpha
(compiled 2017.06.06 svn.r3414 for OlexSys, GUI svn.r5353)
;
_cell_angle_alpha 90
_cell_angle_beta 103.281(4)
_cell_angle_gamma 90
_cell_formula_units_Z 4
_cell_length_a 10.4114(5)
_cell_length_b 7.6195(2)
_cell_length_c 16.5784(7)
_cell_measurement_reflns_used 2614
_cell_measurement_temperature 295(2)
_cell_measurement_theta_max 29.0650
_cell_measurement_theta_min 3.5570
_cell_volume 1279.99(9)
_computing_molecular_graphics 'Olex2 (Dolomanov et al., 2009)'
_computing_publication_material 'Olex2 (Dolomanov et al., 2009)'
_computing_structure_refinement 'ShelXL (Sheldrick, 2015)'
_computing_structure_solution 'ShelXT (Sheldrick, 2015)'
_diffrn_ambient_temperature 295(2)
_diffrn_detector_area_resol_mean 106296
_diffrn_measured_fraction_theta_full 0.997
_diffrn_measured_fraction_theta_max 0.997
_diffrn_measurement_device_type 'SuperNova, Single source at offset, Atlas'
_diffrn_measurement_method '\w scans'
_diffrn_radiation_type MoK\a
_diffrn_radiation_wavelength 0.71073
_diffrn_reflns_av_R_equivalents 0.0186
_diffrn_reflns_av_unetI/netI 0.0265
_diffrn_reflns_Laue_measured_fraction_full 0.997
_diffrn_reflns_Laue_measured_fraction_max 0.997
_diffrn_reflns_limit_h_max 12
_diffrn_reflns_limit_h_min -13
_diffrn_reflns_limit_k_max 9
_diffrn_reflns_limit_k_min -9
_diffrn_reflns_limit_l_max 16
_diffrn_reflns_limit_l_min -20
_diffrn_reflns_number 5902
_diffrn_reflns_point_group_measured_fraction_full 0.997
_diffrn_reflns_point_group_measured_fraction_max 0.997
_diffrn_reflns_theta_full 25.242
_diffrn_reflns_theta_max 26.371
_diffrn_reflns_theta_min 3.345
_diffrn_source 'micro-focus sealed X-ray tube'
_exptl_absorpt_coefficient_mu 0.096
_exptl_absorpt_correction_T_max 1.00000
_exptl_absorpt_correction_T_min 0.86752
_exptl_absorpt_correction_type multi-scan
_exptl_absorpt_process_details
;
CrysAlisPro 1.171.38.41k (Rigaku Oxford Diffraction, 2015)
Empirical absorption correction using spherical harmonics,
 implemented in SCALE3 ABSPACK scaling algorithm.
;
_exptl_crystal_colour colorless
_exptl_crystal_density_diffrn 1.351
_exptl_crystal_description block
_exptl_crystal_F_000 552
_exptl_crystal_size_max 0.48
_exptl_crystal_size_mid 0.46
_exptl_crystal_size_min 0.39
_refine_diff_density_max 0.511
_refine_diff_density_min -0.344
_refine_diff_density_rms 0.074
_refine_ls_extinction_method none
_refine_ls_goodness_of_fit_ref 1.033
_refine_ls_hydrogen_treatment constr
_refine_ls_matrix_type full
_refine_ls_number_parameters 172
_refine_ls_number_reflns 2604
_refine_ls_number_restraints 0
_refine_ls_restrained_S_all 1.033
_refine_ls_R_factor_all 0.0816
_refine_ls_R_factor_gt 0.0657
_refine_ls_shift/su_max 0.000
_refine_ls_shift/su_mean 0.000
_refine_ls_structure_factor_coef Fsqd
_refine_ls_weighting_details 'w=1/[\s^2^(Fo^2^)+(0.1039P)^2^+0.7109P] where P=(Fo^2^+2Fc^2^)/3'
_refine_ls_weighting_scheme calc
_refine_ls_wR_factor_gt 0.1748
_refine_ls_wR_factor_ref 0.1930
_reflns_Friedel_coverage 0.000
_reflns_number_gt 2010
_reflns_number_total 2604
_reflns_threshold_expression 'I > 2\s(I)'
_cod_data_source_file jo9b00262_si_002.cif
_cod_data_source_block 20181211-zhangmin-yz181210
_cod_original_cell_volume 1279.98(9)
_cod_database_code 4033931
_shelx_shelxl_version_number 2014/7
_shelx_space_group_comment
;
The symmetry employed for this shelxl refinement is uniquely defined
by the following loop, which should always be used as a source of
symmetry information in preference to the above space-group names.
They are only intended as comments.
;
_olex2_refinement_description
;
1. Fixed Uiso
 At 1.2 times of:
  All C(H) groups, All C(H,H) groups
2.a Secondary CH2 refined with riding coordinates:
 C7(H7A,H7B), C8(H8A,H8B), C11(H11A,H11B), C14(H14A,H14B), C12(H12A,H12B),
 C13(H13A,H13B)
2.b Aromatic/amide H refined with riding coordinates:
 C4(H4), C1(H1), C3(H3), C2(H2)
;
_olex2_submission_special_instructions 'No special instructions were received'

loop_
_space_group_symop_operation_xyz
'x, y, z'
'-x, y+1/2, -z+1/2'
'-x, -y, -z'
'x, -y-1/2, z-1/2'

loop_
_atom_site_label
_atom_site_type_symbol
_atom_site_fract_x
_atom_site_fract_y
_atom_site_fract_z
_atom_site_U_iso_or_equiv
_atom_site_adp_type
_atom_site_occupancy
_atom_site_site_symmetry_order
_atom_site_calc_flag
_atom_site_refinement_flags_posn
O1 O 0.81298(17) 0.4634(3) 0.53290(10) 0.0532(5) Uani 1 1 d .
O2 O 0.63963(16) 0.6407(2) 0.66140(13) 0.0550(5) Uani 1 1 d .
N1 N 0.81351(16) 0.4487(2) 0.66875(11) 0.0330(4) Uani 1 1 d .
O3 O 0.41219(19) 0.0840(3) 0.59015(17) 0.0754(7) Uani 1 1 d .
N2 N 0.59390(18) 0.3619(3) 0.61966(14) 0.0466(5) Uani 1 1 d .
C6 C 0.8784(2) 0.4197(3) 0.75285(13) 0.0309(5) Uani 1 1 d .
C5 C 1.0154(2) 0.4042(3) 0.77416(12) 0.0313(5) Uani 1 1 d .
C10 C 0.6743(2) 0.4939(3) 0.64905(14) 0.0375(5) Uani 1 1 d .
C9 C 0.8740(2) 0.4332(3) 0.60320(13) 0.0358(5) Uani 1 1 d .
C7 C 1.0917(2) 0.4300(3) 0.70872(14) 0.0371(5) Uani 1 1 d .
H7A H 1.1736 0.3643 0.7235 0.045 Uiso 1 1 calc R
H7B H 1.1138 0.5532 0.7060 0.045 Uiso 1 1 calc R
C4 C 1.0766(2) 0.3682(3) 0.85588(14) 0.0398(5) Uani 1 1 d .
H4 H 1.1678 0.3550 0.8707 0.048 Uiso 1 1 calc R
C1 C 0.8053(2) 0.4045(3) 0.81314(15) 0.0417(6) Uani 1 1 d .
H1 H 0.7140 0.4164 0.7988 0.050 Uiso 1 1 calc R
C8 C 1.0140(2) 0.3703(3) 0.62444(13) 0.0386(5) Uani 1 1 d .
H8A H 1.0581 0.4121 0.5825 0.046 Uiso 1 1 calc R
H8B H 1.0142 0.2430 0.6228 0.046 Uiso 1 1 calc R
C3 C 1.0039(3) 0.3516(3) 0.91593(15) 0.0498(6) Uani 1 1 d .
H3 H 1.0462 0.3270 0.9705 0.060 Uiso 1 1 calc R
C2 C 0.8694(3) 0.3716(4) 0.89447(15) 0.0500(6) Uani 1 1 d .
H2 H 0.8209 0.3630 0.9349 0.060 Uiso 1 1 calc R
C11 C 0.4521(2) 0.3957(4) 0.5894(2) 0.0623(8) Uani 1 1 d .
H11A H 0.4294 0.5065 0.6115 0.075 Uiso 1 1 calc R
H11B H 0.4308 0.4041 0.5294 0.075 Uiso 1 1 calc R
C14 C 0.6336(3) 0.1869(4) 0.6005(2) 0.0654(9) Uani 1 1 d .
H14A H 0.7243 0.1659 0.6297 0.079 Uiso 1 1 calc R
H14B H 0.6287 0.1776 0.5416 0.079 Uiso 1 1 calc R
C12 C 0.3754(3) 0.2536(4) 0.6152(3) 0.0757(10) Uani 1 1 d .
H12A H 0.3884 0.2559 0.6750 0.091 Uiso 1 1 calc R
H12B H 0.2824 0.2731 0.5913 0.091 Uiso 1 1 calc R
C13 C 0.5477(3) 0.0549(4) 0.6250(3) 0.0859(12) Uani 1 1 d .
H13A H 0.5719 -0.0600 0.6081 0.103 Uiso 1 1 calc R
H13B H 0.5622 0.0547 0.6849 0.103 Uiso 1 1 calc R

loop_
_atom_site_aniso_label
_atom_site_aniso_U_11
_atom_site_aniso_U_22
_atom_site_aniso_U_33
_atom_site_aniso_U_23
_atom_site_aniso_U_13
_atom_site_aniso_U_12
O1 0.0490(10) 0.0727(13) 0.0338(9) 0.0034(8) 0.0010(7) 0.0038(9)
O2 0.0408(9) 0.0356(9) 0.0860(14) -0.0027(9) 0.0094(9) 0.0067(7)
N1 0.0268(9) 0.0363(10) 0.0344(9) 0.0004(7) 0.0037(7) 0.0021(7)
O3 0.0426(11) 0.0532(12) 0.133(2) -0.0027(12) 0.0256(12) -0.0130(9)
N2 0.0266(9) 0.0379(11) 0.0708(14) -0.0020(10) 0.0020(9) 0.0034(8)
C6 0.0326(11) 0.0259(10) 0.0342(11) -0.0011(8) 0.0078(8) 0.0025(8)
C5 0.0323(10) 0.0266(10) 0.0339(11) -0.0013(8) 0.0053(8) 0.0029(8)
C10 0.0312(11) 0.0342(12) 0.0450(12) 0.0037(10) 0.0044(9) 0.0051(9)
C9 0.0342(11) 0.0377(12) 0.0348(11) -0.0009(9) 0.0063(9) -0.0014(9)
C7 0.0291(10) 0.0376(12) 0.0444(12) 0.0011(10) 0.0078(9) 0.0011(9)
C4 0.0412(12) 0.0351(11) 0.0390(12) -0.0015(9) 0.0007(9) 0.0053(9)
C1 0.0400(12) 0.0425(13) 0.0458(13) 0.0003(10) 0.0168(10) 0.0062(9)
C8 0.0367(12) 0.0403(12) 0.0405(12) -0.0010(10) 0.0128(9) 0.0015(9)
C3 0.0659(17) 0.0478(14) 0.0322(11) 0.0045(10) 0.0039(10) 0.0109(12)
C2 0.0645(17) 0.0512(15) 0.0404(13) 0.0045(11) 0.0247(12) 0.0088(12)
C11 0.0308(13) 0.0588(17) 0.091(2) 0.0056(15) 0.0010(13) 0.0045(11)
C14 0.0391(14) 0.0454(15) 0.111(2) -0.0172(16) 0.0153(15) -0.0007(11)
C12 0.0421(15) 0.066(2) 0.123(3) 0.0091(19) 0.0266(17) 0.0012(13)
C13 0.0536(17) 0.0397(16) 0.162(4) 0.0044(19) 0.021(2) 0.0013(13)

loop_
_atom_type_symbol
_atom_type_description
_atom_type_scat_dispersion_real
_atom_type_scat_dispersion_imag
_atom_type_scat_source
C C 0.0033 0.0016 'International Tables Vol C Tables 4.2.6.8 and 6.1.1.4'
H H 0.0000 0.0000 'International Tables Vol C Tables 4.2.6.8 and 6.1.1.4'
N N 0.0061 0.0033 'International Tables Vol C Tables 4.2.6.8 and 6.1.1.4'
O O 0.0106 0.0060 'International Tables Vol C Tables 4.2.6.8 and 6.1.1.4'

loop_
_geom_angle_atom_site_label_1
_geom_angle_atom_site_label_2
_geom_angle_atom_site_label_3
_geom_angle
C6 N1 C10 118.89(17)
C9 N1 C6 123.99(17)
C9 N1 C10 117.11(17)
C13 O3 C12 109.3(2)
C10 N2 C11 119.5(2)
C10 N2 C14 126.05(19)
C14 N2 C11 113.6(2)
C5 C6 N1 119.39(17)
C5 C6 C1 120.5(2)
C1 C6 N1 120.14(19)
C6 C5 C7 119.19(18)
C4 C5 C6 118.58(19)
C4 C5 C7 122.2(2)
O2 C10 N1 120.2(2)
O2 C10 N2 125.2(2)
N2 C10 N1 114.55(19)
O1 C9 N1 120.4(2)
O1 C9 C8 123.6(2)
N1 C9 C8 115.97(18)
C5 C7 H7A 109.3
C5 C7 H7B 109.3
C5 C7 C8 111.64(18)
H7A C7 H7B 108.0
C8 C7 H7A 109.3
C8 C7 H7B 109.3
C5 C4 H4 119.5
C5 C4 C3 121.0(2)
C3 C4 H4 119.5
C6 C1 H1 120.2
C2 C1 C6 119.6(2)
C2 C1 H1 120.2
C9 C8 C7 113.93(18)
C9 C8 H8A 108.8
C9 C8 H8B 108.8
C7 C8 H8A 108.8
C7 C8 H8B 108.8
H8A C8 H8B 107.7
C4 C3 H3 120.1
C2 C3 C4 119.8(2)
C2 C3 H3 120.1
C1 C2 H2 119.7
C3 C2 C1 120.5(2)
C3 C2 H2 119.7
N2 C11 H11A 109.7
N2 C11 H11B 109.7
H11A C11 H11B 108.2
C12 C11 N2 110.0(2)
C12 C11 H11A 109.7
C12 C11 H11B 109.7
N2 C14 H14A 109.6
N2 C14 H14B 109.6
N2 C14 C13 110.3(2)
H14A C14 H14B 108.1
C13 C14 H14A 109.6
C13 C14 H14B 109.6
O3 C12 C11 112.4(3)
O3 C12 H12A 109.1
O3 C12 H12B 109.1
C11 C12 H12A 109.1
C11 C12 H12B 109.1
H12A C12 H12B 107.9
O3 C13 C14 113.3(3)
O3 C13 H13A 108.9
O3 C13 H13B 108.9
C14 C13 H13A 108.9
C14 C13 H13B 108.9
H13A C13 H13B 107.7

loop_
_geom_bond_atom_site_label_1
_geom_bond_atom_site_label_2
_geom_bond_distance
O1 C9 1.215(3)
O2 C10 1.207(3)
N1 C6 1.420(3)
N1 C10 1.452(3)
N1 C9 1.381(3)
O3 C12 1.436(4)
O3 C13 1.414(4)
N2 C10 1.328(3)
N2 C11 1.469(3)
N2 C14 1.452(3)
C6 C5 1.393(3)
C6 C1 1.393(3)
C5 C7 1.498(3)
C5 C4 1.386(3)
C9 C8 1.497(3)
C7 H7A 0.9700
C7 H7B 0.9700
C7 C8 1.515(3)
C4 H4 0.9300
C4 C3 1.388(3)
C1 H1 0.9300
C1 C2 1.383(3)
C8 H8A 0.9700
C8 H8B 0.9700
C3 H3 0.9300
C3 C2 1.372(4)
C2 H2 0.9300
C11 H11A 0.9700
C11 H11B 0.9700
C11 C12 1.466(4)
C14 H14A 0.9700
C14 H14B 0.9700
C14 C13 1.463(4)
C12 H12A 0.9700
C12 H12B 0.9700
C13 H13A 0.9700
C13 H13B 0.9700
